data_4032952
loop_
_publ_author_name
'Xu, Wan'
'Wu, Longlong'
'Fang, Maohong'
'Ma, Zhiying'
'Shan, Zhen'
'Li, Chunli'
'Wang, Hua'

_publ_section_title
;
 Diseleno[2,3-b:3',2'-d]selenophene and Diseleno[2,3-b:3',2'-d] thiophene:
 Building Blocks for the Construction of [7]Helicenes.
;
_journal_issue 20
_journal_name_full 'The Journal of organic chemistry'
_journal_page_first 11192
_journal_page_last 11197
_journal_paper_doi 10.1021/acs.joc.7b01362
_journal_volume 82
_journal_year 2017
_chemical_formula_sum 'C24 H22 S2 Se4 Si2'
_chemical_formula_weight 746.56
_chemical_name_systematic
; 
 ? 
;
_space_group_IT_number 148
_symmetry_cell_setting trigonal
_symmetry_space_group_name_Hall '-R 3'
_symmetry_space_group_name_H-M 'R -3 :H'
_atom_sites_solution_hydrogens geom
_atom_sites_solution_primary direct
_atom_sites_solution_secondary difmap
_audit_creation_method SHELXL-97
_cell_angle_alpha 90.00
_cell_angle_beta 90.00
_cell_angle_gamma 120.00
_cell_formula_units_Z 18
_cell_length_a 39.587(5)
_cell_length_b 39.587(5)
_cell_length_c 9.490(3)
_cell_measurement_reflns_used 4121
_cell_measurement_temperature 296(2)
_cell_measurement_theta_max 23.38
_cell_measurement_theta_min 2.45
_cell_volume 12880(5)
_computing_cell_refinement 'Bruker SMART'
_computing_data_collection 'Bruker SMART'
_computing_data_reduction 'Bruker SAINT'
_computing_molecular_graphics 'Bruker SHELXTL'
_computing_publication_material 'Bruker SHELXTL'
_computing_structure_refinement 'Bruker SHELXTL'
_computing_structure_solution 'Bruker SHELXTL'
_diffrn_ambient_temperature 296(2)
_diffrn_measured_fraction_theta_full 0.999
_diffrn_measured_fraction_theta_max 0.999
_diffrn_measurement_device_type 'CCD area detector'
_diffrn_measurement_method 'phi and omega scans'
_diffrn_radiation_monochromator graphite
_diffrn_radiation_source 'fine-focus sealed tube'
_diffrn_radiation_type MoK\a
_diffrn_radiation_wavelength 0.71073
_diffrn_reflns_av_R_equivalents 0.0573
_diffrn_reflns_av_sigmaI/netI 0.0518
_diffrn_reflns_limit_h_max 46
_diffrn_reflns_limit_h_min -47
_diffrn_reflns_limit_k_max 46
_diffrn_reflns_limit_k_min -33
_diffrn_reflns_limit_l_max 11
_diffrn_reflns_limit_l_min -11
_diffrn_reflns_number 22199
_diffrn_reflns_theta_full 25.00
_diffrn_reflns_theta_max 25.00
_diffrn_reflns_theta_min 1.78
_exptl_absorpt_coefficient_mu 5.368
_exptl_absorpt_correction_T_max 0.6437
_exptl_absorpt_correction_T_min 0.2169
_exptl_absorpt_correction_type multi-scan
_exptl_absorpt_process_details SADABS
_exptl_crystal_colour colorless
_exptl_crystal_density_diffrn 1.733
_exptl_crystal_density_method 'not measured'
_exptl_crystal_description rod
_exptl_crystal_F_000 6516
_exptl_crystal_size_max 0.41
_exptl_crystal_size_mid 0.12
_exptl_crystal_size_min 0.09
_refine_diff_density_max 0.501
_refine_diff_density_min -0.491
_refine_diff_density_rms 0.076
_refine_ls_extinction_method none
_refine_ls_goodness_of_fit_ref 1.000
_refine_ls_hydrogen_treatment constr
_refine_ls_matrix_type full
_refine_ls_number_parameters 289
_refine_ls_number_reflns 5039
_refine_ls_number_restraints 0
_refine_ls_restrained_S_all 1.000
_refine_ls_R_factor_all 0.0697
_refine_ls_R_factor_gt 0.0366
_refine_ls_shift/su_max 0.001
_refine_ls_shift/su_mean 0.000
_refine_ls_structure_factor_coef Fsqd
_refine_ls_weighting_details 'calc w=1/[\s^2^(Fo^2^)+(0.0377P)^2^+2.8500P] where P=(Fo^2^+2Fc^2^)/3'
_refine_ls_weighting_scheme calc
_refine_ls_wR_factor_gt 0.0770
_refine_ls_wR_factor_ref 0.0843
_reflns_number_gt 3419
_reflns_number_total 5039
_reflns_threshold_expression >2sigma(I)
_cod_data_source_file jo7b01362_si_002.cif
_cod_data_source_block a
_cod_depositor_comments
;
The following automatic conversions were performed:

'_symmetry_cell_setting' value 'Trigonal' changed to 'trigonal'
according to
/home/data/users/saulius/crontab/automatic-downloads/rss-feeds/ACS/lib/dictionaries/cif_core.dic
dictionary named 'cif_core.dic' version 2.4.2 from 2011-04-26.

'_exptl_absorpt_correction_type' value 'Multi-scan' changed to
'multi-scan' according to
/home/data/users/saulius/crontab/automatic-downloads/rss-feeds/ACS/lib/dictionaries/cif_core.dic
dictionary named 'cif_core.dic' version 2.4.2 from 2011-04-26.

Automatic conversion script
Id: cif_fix_values 4973 2017-02-22 13:04:09Z antanas 

 Adding full bibliography for 4032952--4032954.cif.
;
_cod_original_cell_volume 12880(4)
_cod_original_sg_symbol_H-M 'R-3   '
_cod_database_code 4032952

loop_
_symmetry_equiv_pos_as_xyz
'x, y, z'
'-y, x-y, z'
'-x+y, -x, z'
'x+2/3, y+1/3, z+1/3'
'-y+2/3, x-y+1/3, z+1/3'
'-x+y+2/3, -x+1/3, z+1/3'
'x+1/3, y+2/3, z+2/3'
'-y+1/3, x-y+2/3, z+2/3'
'-x+y+1/3, -x+2/3, z+2/3'
'-x, -y, -z'
'y, -x+y, -z'
'x-y, x, -z'
'-x+2/3, -y+1/3, -z+1/3'
'y+2/3, -x+y+1/3, -z+1/3'
'x-y+2/3, x+1/3, -z+1/3'
'-x+1/3, -y+2/3, -z+2/3'
'y+1/3, -x+y+2/3, -z+2/3'
'x-y+1/3, x+2/3, -z+2/3'

loop_
_atom_site_label
_atom_site_type_symbol
_atom_site_fract_x
_atom_site_fract_y
_atom_site_fract_z
_atom_site_U_iso_or_equiv
_atom_site_adp_type
_atom_site_occupancy
_atom_site_symmetry_multiplicity
_atom_site_calc_flag
_atom_site_refinement_flags
Se1 Se 0.060033(12) 0.013049(13) 0.67982(6) 0.05592(16) Uani 1 1 d .
Se2 Se 0.183982(14) -0.034417(14) 0.59165(6) 0.06229(17) Uani 1 1 d .
Se4 Se 0.297378(12) 0.155451(14) 0.50984(6) 0.05712(16) Uani 1 1 d .
Se3 Se 0.199804(14) 0.163356(14) 0.99842(6) 0.06007(16) Uani 1 1 d .
S2 S 0.27630(3) 0.18368(3) 0.80758(15) 0.0595(4) Uani 1 1 d .
S1 S 0.10111(3) -0.03486(3) 0.56163(16) 0.0623(4) Uani 1 1 d .
Si1 Si 0.26901(4) 0.01799(4) 0.74558(16) 0.0564(4) Uani 1 1 d .
Si2 Si 0.25075(5) 0.08879(5) 0.26404(17) 0.0717(4) Uani 1 1 d .
C19 C 0.22977(11) 0.12200(11) 0.6587(5) 0.0371(10) Uani 1 1 d .
C11 C 0.13571(11) 0.06379(11) 0.7659(4) 0.0347(10) Uani 1 1 d .
C16 C 0.20708(11) 0.12194(11) 0.7785(4) 0.0366(10) Uani 1 1 d .
C6 C 0.16515(11) 0.01932(11) 0.6807(4) 0.0367(10) Uani 1 1 d .
C4 C 0.22009(12) 0.01030(12) 0.6952(5) 0.0463(11) Uani 1 1 d .
C5 C 0.20406(11) 0.03255(11) 0.7279(4) 0.0397(10) Uani 1 1 d .
H5A H 0.2178 0.0555 0.7791 0.048 Uiso 1 1 calc R
C10 C 0.09720(11) 0.05617(11) 0.7878(5) 0.0423(11) Uani 1 1 d .
C14 C 0.11754(13) 0.10796(13) 0.9527(5) 0.0529(12) Uani 1 1 d .
H14A H 0.1120 0.1209 1.0228 0.063 Uiso 1 1 calc R
C7 C 0.14934(12) -0.01600(12) 0.6101(5) 0.0490(12) Uani 1 1 d .
C15 C 0.08807(13) 0.07789(13) 0.8795(5) 0.0529(13) Uani 1 1 d .
H15A H 0.0624 0.0721 0.8908 0.063 Uiso 1 1 calc R
C9 C 0.10165(11) 0.00516(11) 0.6371(5) 0.0451(11) Uani 1 1 d .
C8 C 0.13703(11) 0.03250(10) 0.6916(4) 0.0359(10) Uani 1 1 d .
C20 C 0.22193(11) 0.10021(11) 0.5306(4) 0.0395(10) Uani 1 1 d .
H20A H 0.1973 0.0792 0.5115 0.047 Uiso 1 1 calc R
C12 C 0.16622(11) 0.09981(11) 0.8192(4) 0.0361(10) Uani 1 1 d .
C18 C 0.26761(11) 0.15289(12) 0.6665(5) 0.0455(11) Uani 1 1 d .
C21 C 0.25193(12) 0.11146(12) 0.4379(5) 0.0473(11) Uani 1 1 d .
C13 C 0.15602(12) 0.11891(12) 0.9206(5) 0.0454(11) Uani 1 1 d .
C17 C 0.22847(12) 0.15458(12) 0.8609(5) 0.0490(12) Uani 1 1 d .
C2 C 0.29937(19) 0.06940(18) 0.7967(11) 0.159(4) Uani 1 1 d .
H2A H 0.3248 0.0743 0.8238 0.239 Uiso 1 1 calc R
H2B H 0.2875 0.0750 0.8747 0.239 Uiso 1 1 calc R
H2C H 0.3017 0.0858 0.7185 0.239 Uiso 1 1 calc R
C3 C 0.26378(19) -0.0155(3) 0.8852(10) 0.186(5) Uani 1 1 d .
H3A H 0.2890 -0.0114 0.9110 0.279 Uiso 1 1 calc R
H3B H 0.2477 -0.0419 0.8530 0.279 Uiso 1 1 calc R
H3C H 0.2518 -0.0111 0.9656 0.279 Uiso 1 1 calc R
C1 C 0.2925(2) 0.0087(3) 0.5953(9) 0.162(4) Uani 1 1 d .
H1A H 0.3176 0.0128 0.6235 0.243 Uiso 1 1 calc R
H1B H 0.2957 0.0262 0.5197 0.243 Uiso 1 1 calc R
H1C H 0.2765 -0.0178 0.5642 0.243 Uiso 1 1 calc R
C24 C 0.2806(3) 0.1287(2) 0.1375(8) 0.172(4) Uani 1 1 d .
H24A H 0.3074 0.1419 0.1669 0.258 Uiso 1 1 calc R
H24B H 0.2714 0.1470 0.1352 0.258 Uiso 1 1 calc R
H24C H 0.2785 0.1179 0.0452 0.258 Uiso 1 1 calc R
C22 C 0.1995(2) 0.0654(3) 0.1966(9) 0.170(4) Uani 1 1 d .
H22A H 0.1828 0.0441 0.2571 0.255 Uiso 1 1 calc R
H22B H 0.1985 0.0558 0.1029 0.255 Uiso 1 1 calc R
H22C H 0.1910 0.0842 0.1953 0.255 Uiso 1 1 calc R
C23 C 0.2696(4) 0.0561(4) 0.2813(10) 0.279(9) Uani 1 1 d .
H23A H 0.2959 0.0701 0.3161 0.419 Uiso 1 1 calc R
H23B H 0.2693 0.0450 0.1910 0.419 Uiso 1 1 calc R
H23C H 0.2537 0.0356 0.3461 0.419 Uiso 1 1 calc R

loop_
_atom_site_aniso_label
_atom_site_aniso_U_11
_atom_site_aniso_U_22
_atom_site_aniso_U_33
_atom_site_aniso_U_23
_atom_site_aniso_U_13
_atom_site_aniso_U_12
Se1 0.0281(2) 0.0436(3) 0.0925(4) 0.0002(3) -0.0030(2) 0.0152(2)
Se2 0.0530(3) 0.0454(3) 0.0976(4) -0.0240(3) -0.0110(3) 0.0315(2)
Se4 0.0309(3) 0.0568(3) 0.0735(4) 0.0030(3) 0.0097(2) 0.0143(2)
Se3 0.0544(3) 0.0541(3) 0.0732(4) -0.0227(3) -0.0022(3) 0.0282(3)
S2 0.0378(7) 0.0447(7) 0.0820(10) -0.0155(6) -0.0034(6) 0.0103(6)
S1 0.0439(7) 0.0416(7) 0.0985(11) -0.0224(7) -0.0193(7) 0.0193(6)
Si1 0.0407(7) 0.0512(8) 0.0869(11) -0.0034(7) -0.0025(7) 0.0301(7)
Si2 0.0699(10) 0.0842(11) 0.0630(10) -0.0067(9) 0.0107(8) 0.0401(9)
C19 0.032(2) 0.030(2) 0.051(3) 0.002(2) 0.000(2) 0.0173(19)
C11 0.030(2) 0.029(2) 0.045(3) 0.0042(19) 0.0021(19) 0.0150(18)
C16 0.031(2) 0.033(2) 0.047(3) 0.000(2) 0.002(2) 0.0163(19)
C6 0.031(2) 0.025(2) 0.053(3) 0.0013(19) 0.001(2) 0.0130(18)
C4 0.042(3) 0.036(2) 0.064(3) 0.002(2) 0.002(2) 0.022(2)
C5 0.035(2) 0.030(2) 0.053(3) -0.002(2) -0.001(2) 0.016(2)
C10 0.027(2) 0.040(2) 0.058(3) 0.009(2) 0.005(2) 0.016(2)
C14 0.049(3) 0.049(3) 0.068(3) -0.004(3) 0.012(3) 0.030(2)
C7 0.039(2) 0.043(3) 0.071(3) -0.007(2) -0.009(2) 0.025(2)
C15 0.040(3) 0.059(3) 0.070(4) 0.013(3) 0.017(2) 0.031(3)
C9 0.036(2) 0.032(2) 0.065(3) 0.000(2) -0.007(2) 0.016(2)
C8 0.029(2) 0.028(2) 0.050(3) 0.0000(19) -0.0006(19) 0.0131(18)
C20 0.034(2) 0.036(2) 0.051(3) 0.006(2) 0.000(2) 0.019(2)
C12 0.035(2) 0.035(2) 0.043(3) 0.0033(19) 0.0040(19) 0.021(2)
C18 0.028(2) 0.040(2) 0.063(3) -0.004(2) -0.003(2) 0.013(2)
C21 0.033(2) 0.049(3) 0.060(3) 0.007(2) 0.005(2) 0.021(2)
C13 0.043(3) 0.044(3) 0.053(3) -0.004(2) 0.001(2) 0.025(2)
C17 0.038(2) 0.043(3) 0.065(3) -0.010(2) -0.004(2) 0.019(2)
C2 0.082(5) 0.085(5) 0.318(12) -0.074(6) -0.087(6) 0.048(4)
C3 0.069(5) 0.209(9) 0.278(12) 0.147(9) 0.008(6) 0.068(6)
C1 0.132(7) 0.266(11) 0.160(8) -0.043(7) 0.001(6) 0.153(8)
C24 0.212(10) 0.169(8) 0.102(6) 0.028(6) 0.056(6) 0.069(8)
C22 0.121(7) 0.192(9) 0.163(8) -0.103(7) -0.033(6) 0.052(6)
C23 0.59(3) 0.402(18) 0.128(8) -0.048(10) -0.026(12) 0.46(2)

loop_
_atom_type_symbol
_atom_type_description
_atom_type_scat_dispersion_real
_atom_type_scat_dispersion_imag
_atom_type_scat_source
C C 0.0033 0.0016 'International Tables Vol C Tables 4.2.6.8 and 6.1.1.4'
H H 0.0000 0.0000 'International Tables Vol C Tables 4.2.6.8 and 6.1.1.4'
Si Si 0.0817 0.0704 'International Tables Vol C Tables 4.2.6.8 and 6.1.1.4'
S S 0.1246 0.1234 'International Tables Vol C Tables 4.2.6.8 and 6.1.1.4'
Se Se -0.0929 2.2259 'International Tables Vol C Tables 4.2.6.8 and 6.1.1.4'

loop_
_geom_angle_atom_site_label_1
_geom_angle_atom_site_label_2
_geom_angle_atom_site_label_3
_geom_angle
C9 Se1 C10 85.18(18)
C7 Se2 C4 86.83(18)
C18 Se4 C21 87.33(18)
C17 Se3 C13 85.07(18)
C18 S2 C17 89.5(2)
C7 S1 C9 89.4(2)
C3 Si1 C1 107.8(4)
C3 Si1 C2 112.9(5)
C1 Si1 C2 108.1(4)
C3 Si1 C4 109.8(2)
C1 Si1 C4 110.9(3)
C2 Si1 C4 107.4(2)
C23 Si2 C24 110.8(5)
C23 Si2 C21 110.2(3)
C24 Si2 C21 108.0(3)
C23 Si2 C22 114.3(6)
C24 Si2 C22 105.7(4)
C21 Si2 C22 107.5(3)
C18 C19 C20 113.0(4)
C18 C19 C16 110.9(4)
C20 C19 C16 135.9(4)
C10 C11 C12 116.5(3)
C10 C11 C8 112.7(3)
C12 C11 C8 130.9(3)
C17 C16 C19 110.7(3)
C17 C16 C12 113.0(4)
C19 C16 C12 135.3(4)
C7 C6 C5 112.4(3)
C7 C6 C8 110.9(3)
C5 C6 C8 136.6(4)
C5 C4 Si1 128.4(3)
C5 C4 Se2 110.2(3)
Si1 C4 Se2 121.3(2)
C4 C5 C6 117.4(4)
C4 C5 H5A 121.3
C6 C5 H5A 121.3
C15 C10 C11 123.1(4)
C15 C10 Se1 124.6(3)
C11 C10 Se1 112.3(3)
C15 C14 C13 118.9(4)
C15 C14 H14A 120.5
C13 C14 H14A 120.5
C6 C7 S1 114.1(3)
C6 C7 Se2 113.1(3)
S1 C7 Se2 132.8(3)
C14 C15 C10 118.9(4)
C14 C15 H15A 120.6
C10 C15 H15A 120.6
C8 C9 S1 114.8(3)
C8 C9 Se1 115.1(3)
S1 C9 Se1 129.4(2)
C9 C8 C11 113.5(3)
C9 C8 C6 110.7(3)
C11 C8 C6 134.8(3)
C21 C20 C19 117.4(4)
C21 C20 H20A 121.3
C19 C20 H20A 121.3
C13 C12 C11 117.1(4)
C13 C12 C16 113.0(4)
C11 C12 C16 129.8(4)
C19 C18 S2 114.3(3)
C19 C18 Se4 112.4(3)
S2 C18 Se4 133.0(2)
C20 C21 Si2 127.3(3)
C20 C21 Se4 109.8(3)
Si2 C21 Se4 122.9(2)
C14 C13 C12 123.2(4)
C14 C13 Se3 123.6(3)
C12 C13 Se3 113.0(3)
C16 C17 S2 114.4(3)
C16 C17 Se3 115.1(3)
S2 C17 Se3 130.1(3)
Si1 C2 H2A 109.5
Si1 C2 H2B 109.5
H2A C2 H2B 109.5
Si1 C2 H2C 109.5
H2A C2 H2C 109.5
H2B C2 H2C 109.5
Si1 C3 H3A 109.5
Si1 C3 H3B 109.5
H3A C3 H3B 109.5
Si1 C3 H3C 109.5
H3A C3 H3C 109.5
H3B C3 H3C 109.5
Si1 C1 H1A 109.5
Si1 C1 H1B 109.5
H1A C1 H1B 109.5
Si1 C1 H1C 109.5
H1A C1 H1C 109.5
H1B C1 H1C 109.5
Si2 C24 H24A 109.5
Si2 C24 H24B 109.5
H24A C24 H24B 109.5
Si2 C24 H24C 109.5
H24A C24 H24C 109.5
H24B C24 H24C 109.5
Si2 C22 H22A 109.5
Si2 C22 H22B 109.5
H22A C22 H22B 109.5
Si2 C22 H22C 109.5
H22A C22 H22C 109.5
H22B C22 H22C 109.5
Si2 C23 H23A 109.5
Si2 C23 H23B 109.5
H23A C23 H23B 109.5
Si2 C23 H23C 109.5
H23A C23 H23C 109.5
H23B C23 H23C 109.5

loop_
_geom_bond_atom_site_label_1
_geom_bond_atom_site_label_2
_geom_bond_distance
Se1 C9 1.868(4)
Se1 C10 1.902(4)
Se2 C7 1.855(4)
Se2 C4 1.901(4)
Se4 C18 1.868(4)
Se4 C21 1.898(4)
Se3 C17 1.872(4)
Se3 C13 1.896(4)
S2 C18 1.726(4)
S2 C17 1.728(4)
S1 C7 1.729(4)
S1 C9 1.729(4)
Si1 C3 1.812(7)
Si1 C1 1.837(7)
Si1 C2 1.838(6)
Si1 C4 1.866(4)
Si2 C23 1.796(7)
Si2 C24 1.864(7)
Si2 C21 1.868(5)
Si2 C22 1.871(8)
C19 C18 1.383(5)
C19 C20 1.432(6)
C19 C16 1.448(5)
C11 C10 1.414(5)
C11 C12 1.423(5)
C11 C8 1.448(5)
C16 C17 1.380(5)
C16 C12 1.455(5)
C6 C7 1.386(5)
C6 C5 1.429(5)
C6 C8 1.450(5)
C4 C5 1.354(5)
C5 H5A 0.9300
C10 C15 1.392(6)
C14 C15 1.368(6)
C14 C13 1.393(6)
C14 H14A 0.9300
C15 H15A 0.9300
C9 C8 1.373(5)
C20 C21 1.361(5)
C20 H20A 0.9300
C12 C13 1.403(5)
C2 H2A 0.9600
C2 H2B 0.9600
C2 H2C 0.9600
C3 H3A 0.9600
C3 H3B 0.9600
C3 H3C 0.9600
C1 H1A 0.9600
C1 H1B 0.9600
C1 H1C 0.9600
C24 H24A 0.9600
C24 H24B 0.9600
C24 H24C 0.9600
C22 H22A 0.9600
C22 H22B 0.9600
C22 H22C 0.9600
C23 H23A 0.9600
C23 H23B 0.9600
C23 H23C 0.9600

loop_
_geom_torsion_atom_site_label_1
_geom_torsion_atom_site_label_2
_geom_torsion_atom_site_label_3
_geom_torsion_atom_site_label_4
_geom_torsion
C18 C19 C16 C17 5.2(5)
C20 C19 C16 C17 -168.5(4)
C18 C19 C16 C12 172.8(4)
C20 C19 C16 C12 -0.9(8)
C3 Si1 C4 C5 104.0(6)
C1 Si1 C4 C5 -137.0(5)
C2 Si1 C4 C5 -19.1(6)
C3 Si1 C4 Se2 -72.8(5)
C1 Si1 C4 Se2 46.1(4)
C2 Si1 C4 Se2 164.0(4)
C7 Se2 C4 C5 -0.8(3)
C7 Se2 C4 Si1 176.6(3)
Si1 C4 C5 C6 -177.5(3)
Se2 C4 C5 C6 -0.4(5)
C7 C6 C5 C4 1.8(6)
C8 C6 C5 C4 179.0(5)
C12 C11 C10 C15 -12.7(6)
C8 C11 C10 C15 167.0(4)
C12 C11 C10 Se1 167.8(3)
C8 C11 C10 Se1 -12.5(4)
C9 Se1 C10 C15 -170.8(4)
C9 Se1 C10 C11 8.6(3)
C5 C6 C7 S1 175.7(3)
C8 C6 C7 S1 -2.2(5)
C5 C6 C7 Se2 -2.3(5)
C8 C6 C7 Se2 179.7(3)
C9 S1 C7 C6 0.0(4)
C9 S1 C7 Se2 177.6(4)
C4 Se2 C7 C6 1.8(4)
C4 Se2 C7 S1 -175.8(4)
C13 C14 C15 C10 7.8(7)
C11 C10 C15 C14 -0.3(7)
Se1 C10 C15 C14 179.1(3)
C7 S1 C9 C8 2.4(4)
C7 S1 C9 Se1 -167.1(3)
C10 Se1 C9 C8 -2.9(3)
C10 Se1 C9 S1 166.6(3)
S1 C9 C8 C11 -174.4(3)
Se1 C9 C8 C11 -3.4(5)
S1 C9 C8 C6 -4.1(5)
Se1 C9 C8 C6 167.0(3)
C10 C11 C8 C9 10.4(5)
C12 C11 C8 C9 -170.0(4)
C10 C11 C8 C6 -156.9(4)
C12 C11 C8 C6 22.8(8)
C7 C6 C8 C9 3.9(5)
C5 C6 C8 C9 -173.3(5)
C7 C6 C8 C11 171.4(4)
C5 C6 C8 C11 -5.8(8)
C18 C19 C20 C21 1.9(5)
C16 C19 C20 C21 175.5(4)
C10 C11 C12 C13 17.6(5)
C8 C11 C12 C13 -162.0(4)
C10 C11 C12 C16 -158.1(4)
C8 C11 C12 C16 22.3(7)
C17 C16 C12 C13 8.0(5)
C19 C16 C12 C13 -159.4(4)
C17 C16 C12 C11 -176.1(4)
C19 C16 C12 C11 16.5(7)
C20 C19 C18 S2 171.7(3)
C16 C19 C18 S2 -3.6(5)
C20 C19 C18 Se4 -2.2(4)
C16 C19 C18 Se4 -177.4(3)
C17 S2 C18 C19 0.8(3)
C17 S2 C18 Se4 173.0(3)
C21 Se4 C18 C19 1.5(3)
C21 Se4 C18 S2 -170.8(3)
C19 C20 C21 Si2 179.7(3)
C19 C20 C21 Se4 -0.7(5)
C23 Si2 C21 C20 -98.0(7)
C24 Si2 C21 C20 140.9(5)
C22 Si2 C21 C20 27.2(5)
C23 Si2 C21 Se4 82.4(6)
C24 Si2 C21 Se4 -38.7(4)
C22 Si2 C21 Se4 -152.4(4)
C18 Se4 C21 C20 -0.4(3)
C18 Se4 C21 Si2 179.2(3)
C15 C14 C13 C12 -2.0(7)
C15 C14 C13 Se3 173.0(3)
C11 C12 C13 C14 -11.1(6)
C16 C12 C13 C14 165.3(4)
C11 C12 C13 Se3 173.4(3)
C16 C12 C13 Se3 -10.2(4)
C17 Se3 C13 C14 -168.2(4)
C17 Se3 C13 C12 7.3(3)
C19 C16 C17 S2 -4.7(5)
C12 C16 C17 S2 -175.3(3)
C19 C16 C17 Se3 168.4(3)
C12 C16 C17 Se3 -2.2(5)
C18 S2 C17 C16 2.4(4)
C18 S2 C17 Se3 -169.5(3)
C13 Se3 C17 C16 -2.8(3)
C13 Se3 C17 S2 169.1(4)
